data_7710850
loop_
_publ_author_name
'Hoshino, Norihisa'
'Hayashi, Akari'
'Akutagawa, Tomoyuki'

_publ_section_title
;
 The strong correlations between thermal conductivities and electronic
 spin states in crystals of Fe(III) spin crossover complexes
;
_journal_name_full 'Dalton Transactions'
_journal_paper_doi 10.1039/D2DT01597H
_journal_year 2022
_chemical_formula_moiety 'C22 H28 Br2 Fe N4 O2 1+, C F3 O3 S 1-'
_chemical_formula_sum 'C23 H28 Br2 F3 Fe N4 O5 S'
_chemical_formula_weight 745.22
_space_group_crystal_system monoclinic
_space_group_IT_number 14
_space_group_name_Hall '-P 2ybc'
_space_group_name_H-M_alt 'P 1 21/c 1'
_atom_sites_solution_hydrogens geom
_atom_sites_solution_primary dual
_atom_sites_solution_secondary difmap
_audit_creation_method SHELXL-2018/3
_audit_update_record
;
2022-03-20 deposited with the CCDC.	2022-07-28 downloaded from the CCDC.
;
_cell_angle_alpha 90
_cell_angle_beta 106.182(8)
_cell_angle_gamma 90
_cell_formula_units_Z 4
_cell_length_a 9.5742(3)
_cell_length_b 24.9656(8)
_cell_length_c 12.6100(4)
_cell_measurement_reflns_used 18371
_cell_measurement_temperature 300(2)
_cell_measurement_theta_max 67.570
_cell_measurement_theta_min 3.540
_cell_volume 2894.7(2)
_computing_cell_refinement 'RAPID AUTO (Rigaku, 2011)'
_computing_data_collection 'RAPID AUTO (Rigaku, 2011)'
_computing_data_reduction 'RAPID AUTO (Rigaku, 2011)'
_computing_molecular_graphics 'Mercury (CCDC, 2020)'
_computing_publication_material 'SHELXL-2018/3 (Sheldrick, 2018)'
_computing_structure_refinement 'SHELXL-2018/3 (Sheldrick, 2018)'
_computing_structure_solution 'SHELXT 2018/2 (Sheldrick, 2018)'
_diffrn_ambient_temperature 300(2)
_diffrn_detector_area_resol_mean 10.000
_diffrn_measured_fraction_theta_full 1.000
_diffrn_measured_fraction_theta_max 1.000
_diffrn_measurement_device_type 'Rigaku R-AXIS RAPID'
_diffrn_measurement_method \w
_diffrn_radiation_type CuK\a
_diffrn_radiation_wavelength 1.54187
_diffrn_reflns_av_R_equivalents 0.0851
_diffrn_reflns_av_unetI/netI 0.0517
_diffrn_reflns_Laue_measured_fraction_full 1.000
_diffrn_reflns_Laue_measured_fraction_max 1.000
_diffrn_reflns_limit_h_max 11
_diffrn_reflns_limit_h_min -11
_diffrn_reflns_limit_k_max 29
_diffrn_reflns_limit_k_min -30
_diffrn_reflns_limit_l_max 15
_diffrn_reflns_limit_l_min -15
_diffrn_reflns_number 33471
_diffrn_reflns_point_group_measured_fraction_full 1.000
_diffrn_reflns_point_group_measured_fraction_max 1.000
_diffrn_reflns_theta_full 67.687
_diffrn_reflns_theta_max 68.064
_diffrn_reflns_theta_min 3.541
_diffrn_source 'rotating-anode X-ray tube'
_exptl_absorpt_coefficient_mu 8.617
_exptl_absorpt_correction_T_max 1.0000
_exptl_absorpt_correction_T_min 0.3968
_exptl_absorpt_correction_type empirical
_exptl_absorpt_process_details 'ABSCOR (Rigaku, 2011)'
_exptl_crystal_colour block
_exptl_crystal_density_diffrn 1.710
_exptl_crystal_description black
_exptl_crystal_F_000 1492
_exptl_crystal_preparation 'Magnetic properties,Thermal Conductivity'
_exptl_crystal_size_max 0.100
_exptl_crystal_size_mid 0.100
_exptl_crystal_size_min 0.100
_refine_diff_density_max 0.642
_refine_diff_density_min -0.627
_refine_diff_density_rms 0.067
_refine_ls_extinction_method none
_refine_ls_goodness_of_fit_ref 1.031
_refine_ls_hydrogen_treatment constr
_refine_ls_matrix_type full
_refine_ls_number_parameters 354
_refine_ls_number_reflns 5283
_refine_ls_number_restraints 0
_refine_ls_restrained_S_all 1.031
_refine_ls_R_factor_all 0.0981
_refine_ls_R_factor_gt 0.0590
_refine_ls_shift/su_max 0.001
_refine_ls_shift/su_mean 0.000
_refine_ls_structure_factor_coef Fsqd
_refine_ls_weighting_details 'w=1/[\s^2^(Fo^2^)+(0.0514P)^2^+4.0826P] where P=(Fo^2^+2Fc^2^)/3'
_refine_ls_weighting_scheme calc
_refine_ls_wR_factor_gt 0.1254
_refine_ls_wR_factor_ref 0.1429
_reflns_Friedel_coverage 0.000
_reflns_number_gt 3378
_reflns_number_total 5283
_reflns_threshold_expression 'I > 2\s(I)'
_cod_data_source_file d2dt01597h2.cif
_cod_data_source_block 3_300K
_cod_original_cell_volume 2894.70(19)
_cod_original_sg_symbol_H-M 'P 21/c'
_cod_database_code 7710850
_shelx_shelxl_version_number 2018/3
_shelx_space_group_comment
;
The symmetry employed for this shelxl refinement is uniquely defined
by the following loop, which should always be used as a source of
symmetry information in preference to the above space-group names.
They are only intended as comments.
;
_shelx_estimated_absorpt_t_min 0.479
_shelx_estimated_absorpt_t_max 0.479

loop_
_space_group_symop_operation_xyz
'x, y, z'
'-x, y+1/2, -z+1/2'
'-x, -y, -z'
'x, -y-1/2, z-1/2'

loop_
_atom_site_label
_atom_site_type_symbol
_atom_site_fract_x
_atom_site_fract_y
_atom_site_fract_z
_atom_site_U_iso_or_equiv
_atom_site_adp_type
_atom_site_occupancy
_atom_site_site_symmetry_order
_atom_site_calc_flag
_atom_site_refinement_flags_posn
_atom_site_refinement_flags_adp
_atom_site_refinement_flags_occupancy
_atom_site_disorder_assembly
_atom_site_disorder_group
Br1 Br -0.20941(8) 0.76508(3) -0.18505(6) 0.0925(3) Uani 1 1 d . . . . .
Br2 Br 0.81241(9) 0.52779(4) -0.02247(7) 0.1059(3) Uani 1 1 d . . . . .
Fe1 Fe 0.30123(9) 0.62213(3) 0.28125(7) 0.0542(2) Uani 1 1 d . . . . .
S1 S 0.2194(2) 0.60541(7) 0.67088(14) 0.0812(5) Uani 1 1 d . . . . .
F1 F 0.4762(6) 0.6067(2) 0.8087(5) 0.174(3) Uani 1 1 d . . . . .
F2 F 0.4128(7) 0.6791(3) 0.7355(6) 0.171(2) Uani 1 1 d . . . . .
F3 F 0.3237(6) 0.6551(3) 0.8579(4) 0.160(2) Uani 1 1 d . . . . .
O1 O 0.1710(4) 0.61344(14) 0.1390(3) 0.0645(10) Uani 1 1 d . . . . .
O2 O 0.4554(4) 0.64731(15) 0.2241(3) 0.0654(10) Uani 1 1 d . . . . .
O3 O 0.1657(8) 0.5661(2) 0.7289(5) 0.144(2) Uani 1 1 d . . . . .
O4 O 0.1251(7) 0.6468(3) 0.6273(6) 0.177(3) Uani 1 1 d . . . . .
O5 O 0.2949(6) 0.5831(2) 0.5987(4) 0.1217(19) Uani 1 1 d . . . . .
N1 N 0.2075(5) 0.69492(17) 0.2936(3) 0.0542(11) Uani 1 1 d . . . . .
N2 N 0.4314(5) 0.64707(18) 0.4455(3) 0.0588(11) Uani 1 1 d . . . . .
H1 H 0.388560 0.630975 0.500044 0.071 Uiso 1 1 calc R U . . .
N3 N 0.3879(5) 0.54715(17) 0.2911(4) 0.0593(12) Uani 1 1 d . . . . .
N4 N 0.1527(4) 0.57866(18) 0.3542(3) 0.0568(11) Uani 1 1 d . . . . .
H2 H 0.189404 0.582428 0.434525 0.068 Uiso 1 1 calc R U . . .
C1 C 0.0966(6) 0.6491(2) 0.0693(5) 0.0578(14) Uani 1 1 d . . . . .
C2 C 0.0439(6) 0.6356(2) -0.0434(5) 0.0649(15) Uani 1 1 d . . . . .
H3 H 0.069830 0.603006 -0.068098 0.078 Uiso 1 1 calc R U . . .
C3 C -0.0445(7) 0.6698(3) -0.1170(5) 0.0732(17) Uani 1 1 d . . . . .
H4 H -0.079766 0.659946 -0.190839 0.088 Uiso 1 1 calc R U . . .
C4 C -0.0818(6) 0.7190(3) -0.0820(5) 0.0665(16) Uani 1 1 d . . . . .
C5 C -0.0262(6) 0.7345(2) 0.0253(5) 0.0628(15) Uani 1 1 d . . . . .
H5 H -0.049541 0.768144 0.047334 0.075 Uiso 1 1 calc R U . . .
C6 C 0.0651(6) 0.7007(2) 0.1026(4) 0.0538(13) Uani 1 1 d . . . . .
C7 C 0.1202(6) 0.7201(2) 0.2136(4) 0.0555(13) Uani 1 1 d . . . . .
H6 H 0.089888 0.753884 0.228854 0.067 Uiso 1 1 calc R U . . .
C8 C 0.2554(6) 0.7188(2) 0.4035(4) 0.0651(16) Uani 1 1 d . . . . .
H7 H 0.199924 0.704306 0.450515 0.078 Uiso 1 1 calc R U . . .
H8 H 0.241724 0.757317 0.398896 0.078 Uiso 1 1 calc R U . . .
C9 C 0.4144(7) 0.7055(2) 0.4498(5) 0.0690(16) Uani 1 1 d . . . . .
H9 H 0.470761 0.722993 0.406653 0.083 Uiso 1 1 calc R U . . .
H10 H 0.449176 0.717897 0.525446 0.083 Uiso 1 1 calc R U . . .
C10 C 0.5849(6) 0.6297(3) 0.4714(5) 0.0749(18) Uani 1 1 d . . . . .
H11 H 0.626701 0.644200 0.415714 0.090 Uiso 1 1 calc R U . . .
H12 H 0.587025 0.590970 0.466006 0.090 Uiso 1 1 calc R U . . .
C11 C 0.6798(7) 0.6461(3) 0.5838(6) 0.095(2) Uani 1 1 d . . . . .
H13 H 0.775321 0.631241 0.594986 0.113 Uiso 1 1 calc R U . . .
H14 H 0.638199 0.632936 0.639775 0.113 Uiso 1 1 calc R U . . .
H15 H 0.686131 0.684423 0.587926 0.113 Uiso 1 1 calc R U . . .
C12 C 0.5296(6) 0.6201(2) 0.1688(4) 0.0571(14) Uani 1 1 d . . . . .
C13 C 0.6063(7) 0.6475(3) 0.1052(5) 0.0678(16) Uani 1 1 d . . . . .
H16 H 0.600915 0.684719 0.101200 0.081 Uiso 1 1 calc R U . . .
C14 C 0.6891(7) 0.6208(3) 0.0488(5) 0.0767(18) Uani 1 1 d . . . . .
H17 H 0.739147 0.639819 0.007482 0.092 Uiso 1 1 calc R U . . .
C15 C 0.6973(6) 0.5659(3) 0.0541(5) 0.0705(17) Uani 1 1 d . . . . .
C16 C 0.6258(6) 0.5379(3) 0.1142(5) 0.0706(16) Uani 1 1 d . . . . .
H18 H 0.632883 0.500785 0.116785 0.085 Uiso 1 1 calc R U . . .
C17 C 0.5414(6) 0.5640(2) 0.1725(4) 0.0599(14) Uani 1 1 d . . . . .
C18 C 0.4741(6) 0.5309(2) 0.2373(5) 0.0643(15) Uani 1 1 d . . . . .
H19 H 0.495277 0.494475 0.240171 0.077 Uiso 1 1 calc R U . . .
C19 C 0.3228(7) 0.5080(2) 0.3510(6) 0.0771(18) Uani 1 1 d . . . . .
H20 H 0.369929 0.510052 0.429696 0.093 Uiso 1 1 calc R U . . .
H21 H 0.334587 0.471920 0.326147 0.093 Uiso 1 1 calc R U . . .
C20 C 0.1644(7) 0.5215(2) 0.3275(5) 0.0738(17) Uani 1 1 d . . . . .
H22 H 0.115016 0.514921 0.250338 0.089 Uiso 1 1 calc R U . . .
H23 H 0.119623 0.499343 0.372204 0.089 Uiso 1 1 calc R U . . .
C21 C 0.0001(6) 0.5975(3) 0.3213(5) 0.0783(18) Uani 1 1 d . . . . .
H24 H -0.040178 0.591758 0.242644 0.094 Uiso 1 1 calc R U . . .
H25 H -0.000631 0.635780 0.334553 0.094 Uiso 1 1 calc R U . . .
C22 C -0.0967(7) 0.5706(3) 0.3808(6) 0.093(2) Uani 1 1 d . . . . .
H26 H -0.104146 0.533173 0.362854 0.111 Uiso 1 1 calc R U . . .
H27 H -0.191655 0.586593 0.358412 0.111 Uiso 1 1 calc R U . . .
H28 H -0.056215 0.574950 0.458977 0.111 Uiso 1 1 calc R U . . .
C23 C 0.3596(10) 0.6357(4) 0.7758(7) 0.101(2) Uani 1 1 d . . . . .

loop_
_atom_site_aniso_label
_atom_site_aniso_U_11
_atom_site_aniso_U_22
_atom_site_aniso_U_33
_atom_site_aniso_U_23
_atom_site_aniso_U_13
_atom_site_aniso_U_12
Br1 0.0960(5) 0.0941(6) 0.0723(5) 0.0159(4) -0.0016(4) 0.0048(4)
Br2 0.0958(6) 0.1252(7) 0.1129(7) -0.0344(5) 0.0559(5) -0.0182(5)
Fe1 0.0562(5) 0.0481(5) 0.0549(5) -0.0005(4) 0.0099(4) 0.0066(4)
S1 0.1002(13) 0.0748(11) 0.0631(10) 0.0057(9) 0.0138(9) -0.0037(10)
F1 0.149(5) 0.159(5) 0.155(5) -0.067(4) -0.055(4) 0.062(4)
F2 0.165(5) 0.150(5) 0.194(6) -0.043(4) 0.046(4) -0.067(4)
F3 0.167(5) 0.195(6) 0.123(4) -0.085(4) 0.049(4) -0.003(4)
O1 0.076(3) 0.052(2) 0.062(2) -0.0093(19) 0.013(2) 0.005(2)
O2 0.074(3) 0.054(2) 0.069(3) 0.0008(19) 0.021(2) -0.006(2)
O3 0.213(7) 0.112(4) 0.127(5) -0.003(4) 0.079(5) -0.055(4)
O4 0.162(6) 0.114(5) 0.187(6) 0.013(4) -0.065(5) 0.030(4)
O5 0.150(5) 0.150(5) 0.070(3) -0.034(3) 0.039(3) -0.030(4)
N1 0.065(3) 0.052(3) 0.047(3) -0.004(2) 0.017(2) 0.000(2)
N2 0.054(3) 0.067(3) 0.053(3) 0.002(2) 0.011(2) 0.001(2)
N3 0.064(3) 0.046(3) 0.069(3) 0.008(2) 0.020(2) 0.003(2)
N4 0.052(3) 0.065(3) 0.051(3) 0.003(2) 0.011(2) 0.001(2)
C1 0.061(3) 0.055(3) 0.059(4) 0.000(3) 0.021(3) -0.007(3)
C2 0.073(4) 0.063(4) 0.058(4) -0.009(3) 0.018(3) -0.007(3)
C3 0.078(4) 0.084(5) 0.057(4) -0.005(3) 0.017(3) -0.018(4)
C4 0.063(4) 0.076(4) 0.055(4) 0.008(3) 0.009(3) -0.006(3)
C5 0.066(4) 0.058(4) 0.066(4) 0.003(3) 0.021(3) -0.005(3)
C6 0.057(3) 0.053(3) 0.051(3) 0.005(3) 0.014(3) 0.000(3)
C7 0.066(4) 0.047(3) 0.056(3) -0.004(3) 0.022(3) 0.003(3)
C8 0.081(4) 0.061(4) 0.053(3) -0.012(3) 0.017(3) 0.007(3)
C9 0.076(4) 0.063(4) 0.063(4) -0.009(3) 0.013(3) -0.008(3)
C10 0.057(4) 0.097(5) 0.066(4) -0.001(3) 0.008(3) 0.001(3)
C11 0.069(4) 0.110(6) 0.090(5) -0.006(4) -0.003(4) 0.005(4)
C12 0.059(3) 0.053(3) 0.054(3) -0.004(3) 0.007(3) -0.008(3)
C13 0.078(4) 0.067(4) 0.054(4) 0.002(3) 0.010(3) -0.019(3)
C14 0.072(4) 0.102(6) 0.056(4) -0.006(4) 0.017(3) -0.023(4)
C15 0.061(4) 0.086(5) 0.068(4) -0.017(4) 0.023(3) -0.015(3)
C16 0.066(4) 0.071(4) 0.075(4) -0.013(3) 0.021(3) -0.009(3)
C17 0.061(3) 0.064(4) 0.053(3) -0.004(3) 0.013(3) -0.001(3)
C18 0.068(4) 0.055(4) 0.073(4) -0.004(3) 0.023(3) 0.006(3)
C19 0.089(5) 0.056(4) 0.097(5) 0.018(3) 0.043(4) 0.011(3)
C20 0.080(4) 0.062(4) 0.086(5) 0.001(3) 0.034(4) -0.010(3)
C21 0.052(4) 0.094(5) 0.087(5) 0.000(4) 0.015(3) 0.002(3)
C22 0.058(4) 0.110(6) 0.112(6) -0.015(5) 0.027(4) -0.012(4)
C23 0.113(7) 0.093(6) 0.088(6) -0.015(5) 0.014(5) 0.006(5)

loop_
_atom_type_symbol
_atom_type_description
_atom_type_scat_dispersion_real
_atom_type_scat_dispersion_imag
_atom_type_scat_source
C C 0.0181 0.0091 'International Tables Vol C Tables 4.2.6.8 and 6.1.1.4'
H H 0.0000 0.0000 'International Tables Vol C Tables 4.2.6.8 and 6.1.1.4'
O O 0.0492 0.0322 'International Tables Vol C Tables 4.2.6.8 and 6.1.1.4'
N N 0.0311 0.0180 'International Tables Vol C Tables 4.2.6.8 and 6.1.1.4'
Br Br -0.6763 1.2805 'International Tables Vol C Tables 4.2.6.8 and 6.1.1.4'
F F 0.0727 0.0534 'International Tables Vol C Tables 4.2.6.8 and 6.1.1.4'
Fe Fe -1.1336 3.1974 'International Tables Vol C Tables 4.2.6.8 and 6.1.1.4'
S S 0.3331 0.5567 'International Tables Vol C Tables 4.2.6.8 and 6.1.1.4'

loop_
_geom_angle_atom_site_label_1
_geom_angle_atom_site_label_2
_geom_angle_atom_site_label_3
_geom_angle
_geom_angle_site_symmetry_1
_geom_angle_site_symmetry_3
_geom_angle_publ_flag
O1 Fe1 O2 93.10(16) . . ?
O1 Fe1 N3 95.86(17) . . ?
O2 Fe1 N3 88.92(18) . . ?
O1 Fe1 N1 89.27(16) . . ?
O2 Fe1 N1 97.87(17) . . ?
N3 Fe1 N1 171.27(18) . . ?
O1 Fe1 N4 90.46(16) . . ?
O2 Fe1 N4 168.28(16) . . ?
N3 Fe1 N4 79.60(17) . . ?
N1 Fe1 N4 93.34(17) . . ?
O1 Fe1 N2 168.99(16) . . ?
O2 Fe1 N2 88.14(17) . . ?
N3 Fe1 N2 95.10(18) . . ?
N1 Fe1 N2 79.73(17) . . ?
N4 Fe1 N2 90.50(17) . . ?
O4 S1 O3 115.9(5) . . ?
O4 S1 O5 115.5(4) . . ?
O3 S1 O5 112.6(4) . . ?
O4 S1 C23 104.7(4) . . ?
O3 S1 C23 102.7(4) . . ?
O5 S1 C23 103.3(4) . . ?
C1 O1 Fe1 130.5(3) . . ?
C12 O2 Fe1 128.0(3) . . ?
C7 N1 C8 120.7(5) . . ?
C7 N1 Fe1 125.3(4) . . ?
C8 N1 Fe1 113.9(3) . . ?
C9 N2 C10 113.3(5) . . ?
C9 N2 Fe1 106.1(3) . . ?
C10 N2 Fe1 113.2(3) . . ?
C9 N2 H1 108.0 . . ?
C10 N2 H1 108.0 . . ?
Fe1 N2 H1 108.0 . . ?
C18 N3 C19 119.4(5) . . ?
C18 N3 Fe1 125.0(4) . . ?
C19 N3 Fe1 114.7(4) . . ?
C20 N4 C21 112.0(5) . . ?
C20 N4 Fe1 106.5(3) . . ?
C21 N4 Fe1 115.6(4) . . ?
C20 N4 H2 107.4 . . ?
C21 N4 H2 107.4 . . ?
Fe1 N4 H2 107.4 . . ?
O1 C1 C2 119.3(5) . . ?
O1 C1 C6 122.7(5) . . ?
C2 C1 C6 118.1(5) . . ?
C3 C2 C1 121.1(6) . . ?
C3 C2 H3 119.5 . . ?
C1 C2 H3 119.5 . . ?
C2 C3 C4 120.1(6) . . ?
C2 C3 H4 119.9 . . ?
C4 C3 H4 119.9 . . ?
C5 C4 C3 120.3(6) . . ?
C5 C4 Br1 120.2(5) . . ?
C3 C4 Br1 119.5(5) . . ?
C4 C5 C6 120.9(6) . . ?
C4 C5 H5 119.5 . . ?
C6 C5 H5 119.5 . . ?
C5 C6 C1 119.2(5) . . ?
C5 C6 C7 117.7(5) . . ?
C1 C6 C7 123.1(5) . . ?
N1 C7 C6 125.8(5) . . ?
N1 C7 H6 117.1 . . ?
C6 C7 H6 117.1 . . ?
N1 C8 C9 107.1(4) . . ?
N1 C8 H7 110.3 . . ?
C9 C8 H7 110.3 . . ?
N1 C8 H8 110.3 . . ?
C9 C8 H8 110.3 . . ?
H7 C8 H8 108.6 . . ?
N2 C9 C8 108.3(5) . . ?
N2 C9 H9 110.0 . . ?
C8 C9 H9 110.0 . . ?
N2 C9 H10 110.0 . . ?
C8 C9 H10 110.0 . . ?
H9 C9 H10 108.4 . . ?
N2 C10 C11 115.4(5) . . ?
N2 C10 H11 108.4 . . ?
C11 C10 H11 108.4 . . ?
N2 C10 H12 108.4 . . ?
C11 C10 H12 108.4 . . ?
H11 C10 H12 107.5 . . ?
C10 C11 H13 109.5 . . ?
C10 C11 H14 109.5 . . ?
H13 C11 H14 109.5 . . ?
C10 C11 H15 109.5 . . ?
H13 C11 H15 109.5 . . ?
H14 C11 H15 109.5 . . ?
O2 C12 C17 123.3(5) . . ?
O2 C12 C13 119.6(5) . . ?
C17 C12 C13 117.0(6) . . ?
C14 C13 C12 121.7(6) . . ?
C14 C13 H16 119.1 . . ?
C12 C13 H16 119.1 . . ?
C13 C14 C15 119.5(6) . . ?
C13 C14 H17 120.3 . . ?
C15 C14 H17 120.3 . . ?
C16 C15 C14 120.8(6) . . ?
C16 C15 Br2 118.8(5) . . ?
C14 C15 Br2 120.4(5) . . ?
C15 C16 C17 121.0(6) . . ?
C15 C16 H18 119.5 . . ?
C17 C16 H18 119.5 . . ?
C16 C17 C12 120.0(6) . . ?
C16 C17 C18 116.7(5) . . ?
C12 C17 C18 123.2(5) . . ?
N3 C18 C17 125.5(5) . . ?
N3 C18 H19 117.2 . . ?
C17 C18 H19 117.2 . . ?
N3 C19 C20 107.3(5) . . ?
N3 C19 H20 110.2 . . ?
C20 C19 H20 110.2 . . ?
N3 C19 H21 110.2 . . ?
C20 C19 H21 110.2 . . ?
H20 C19 H21 108.5 . . ?
N4 C20 C19 107.9(5) . . ?
N4 C20 H22 110.1 . . ?
C19 C20 H22 110.1 . . ?
N4 C20 H23 110.1 . . ?
C19 C20 H23 110.1 . . ?
H22 C20 H23 108.4 . . ?
N4 C21 C22 114.6(5) . . ?
N4 C21 H24 108.6 . . ?
C22 C21 H24 108.6 . . ?
N4 C21 H25 108.6 . . ?
C22 C21 H25 108.6 . . ?
H24 C21 H25 107.6 . . ?
C21 C22 H26 109.5 . . ?
C21 C22 H27 109.5 . . ?
H26 C22 H27 109.5 . . ?
C21 C22 H28 109.5 . . ?
H26 C22 H28 109.5 . . ?
H27 C22 H28 109.5 . . ?
F3 C23 F1 110.8(7) . . ?
F3 C23 F2 102.4(7) . . ?
F1 C23 F2 100.7(8) . . ?
F3 C23 S1 116.7(7) . . ?
F1 C23 S1 114.0(6) . . ?
F2 C23 S1 110.3(6) . . ?

loop_
_geom_bond_atom_site_label_1
_geom_bond_atom_site_label_2
_geom_bond_distance
_geom_bond_site_symmetry_2
_geom_bond_publ_flag
Br1 C4 1.903(6) . ?
Br2 C15 1.909(6) . ?
Fe1 O1 1.890(4) . ?
Fe1 O2 1.920(4) . ?
Fe1 N3 2.037(4) . ?
Fe1 N1 2.052(4) . ?
Fe1 N4 2.185(4) . ?
Fe1 N2 2.188(4) . ?
S1 O4 1.382(6) . ?
S1 O3 1.405(5) . ?
S1 O5 1.423(5) . ?
S1 C23 1.770(8) . ?
F1 C23 1.297(9) . ?
F2 C23 1.357(9) . ?
F3 C23 1.274(9) . ?
O1 C1 1.313(6) . ?
O2 C12 1.315(6) . ?
N1 C7 1.281(6) . ?
N1 C8 1.459(6) . ?
N2 C9 1.470(7) . ?
N2 C10 1.479(7) . ?
N2 H1 0.9800 . ?
N3 C18 1.272(7) . ?
N3 C19 1.475(7) . ?
N4 C20 1.479(7) . ?
N4 C21 1.480(7) . ?
N4 H2 0.9800 . ?
C1 C2 1.410(7) . ?
C1 C6 1.414(7) . ?
C2 C3 1.366(8) . ?
C2 H3 0.9300 . ?
C3 C4 1.386(8) . ?
C3 H4 0.9300 . ?
C4 C5 1.365(7) . ?
C5 C6 1.397(7) . ?
C5 H5 0.9300 . ?
C6 C7 1.436(7) . ?
C7 H6 0.9300 . ?
C8 C9 1.508(8) . ?
C8 H7 0.9700 . ?
C8 H8 0.9700 . ?
C9 H9 0.9700 . ?
C9 H10 0.9700 . ?
C10 C11 1.511(8) . ?
C10 H11 0.9700 . ?
C10 H12 0.9700 . ?
C11 H13 0.9600 . ?
C11 H14 0.9600 . ?
C11 H15 0.9600 . ?
C12 C17 1.404(7) . ?
C12 C13 1.408(8) . ?
C13 C14 1.375(8) . ?
C13 H16 0.9300 . ?
C14 C15 1.376(9) . ?
C14 H17 0.9300 . ?
C15 C16 1.348(8) . ?
C16 C17 1.396(8) . ?
C16 H18 0.9300 . ?
C17 C18 1.435(8) . ?
C18 H19 0.9300 . ?
C19 C20 1.500(8) . ?
C19 H20 0.9700 . ?
C19 H21 0.9700 . ?
C20 H22 0.9700 . ?
C20 H23 0.9700 . ?
C21 C22 1.503(8) . ?
C21 H24 0.9700 . ?
C21 H25 0.9700 . ?
C22 H26 0.9600 . ?
C22 H27 0.9600 . ?
C22 H28 0.9600 . ?

loop_
_geom_torsion_atom_site_label_1
_geom_torsion_atom_site_label_2
_geom_torsion_atom_site_label_3
_geom_torsion_atom_site_label_4
_geom_torsion
_geom_torsion_site_symmetry_1
_geom_torsion_site_symmetry_2
_geom_torsion_site_symmetry_3
_geom_torsion_site_symmetry_4
_geom_torsion_publ_flag
O2 Fe1 O1 C1 -76.5(5) . . . . ?
N3 Fe1 O1 C1 -165.7(5) . . . . ?
N1 Fe1 O1 C1 21.4(5) . . . . ?
N4 Fe1 O1 C1 114.7(5) . . . . ?
N2 Fe1 O1 C1 19.7(12) . . . . ?
Fe1 O1 C1 C2 159.8(4) . . . . ?
Fe1 O1 C1 C6 -20.9(8) . . . . ?
O1 C1 C2 C3 174.3(5) . . . . ?
C6 C1 C2 C3 -5.1(8) . . . . ?
C1 C2 C3 C4 1.3(9) . . . . ?
C2 C3 C4 C5 2.4(9) . . . . ?
C2 C3 C4 Br1 -178.3(4) . . . . ?
C3 C4 C5 C6 -2.1(9) . . . . ?
Br1 C4 C5 C6 178.6(4) . . . . ?
C4 C5 C6 C1 -1.9(8) . . . . ?
C4 C5 C6 C7 179.5(5) . . . . ?
O1 C1 C6 C5 -174.0(5) . . . . ?
C2 C1 C6 C5 5.4(8) . . . . ?
O1 C1 C6 C7 4.6(8) . . . . ?
C2 C1 C6 C7 -176.1(5) . . . . ?
C8 N1 C7 C6 -179.7(5) . . . . ?
Fe1 N1 C7 C6 4.0(8) . . . . ?
C5 C6 C7 N1 -178.2(5) . . . . ?
C1 C6 C7 N1 3.2(9) . . . . ?
C7 N1 C8 C9 -140.0(5) . . . . ?
Fe1 N1 C8 C9 36.7(5) . . . . ?
C10 N2 C9 C8 170.5(5) . . . . ?
Fe1 N2 C9 C8 45.6(5) . . . . ?
N1 C8 C9 N2 -54.7(6) . . . . ?
C9 N2 C10 C11 58.9(7) . . . . ?
Fe1 N2 C10 C11 179.8(5) . . . . ?
Fe1 O2 C12 C17 -21.6(7) . . . . ?
Fe1 O2 C12 C13 160.8(4) . . . . ?
O2 C12 C13 C14 177.9(5) . . . . ?
C17 C12 C13 C14 0.1(8) . . . . ?
C12 C13 C14 C15 0.2(9) . . . . ?
C13 C14 C15 C16 -0.3(9) . . . . ?
C13 C14 C15 Br2 -179.6(4) . . . . ?
C14 C15 C16 C17 0.1(9) . . . . ?
Br2 C15 C16 C17 179.4(4) . . . . ?
C15 C16 C17 C12 0.2(9) . . . . ?
C15 C16 C17 C18 -177.7(5) . . . . ?
O2 C12 C17 C16 -178.0(5) . . . . ?
C13 C12 C17 C16 -0.3(8) . . . . ?
O2 C12 C17 C18 -0.3(8) . . . . ?
C13 C12 C17 C18 177.5(5) . . . . ?
C19 N3 C18 C17 177.8(5) . . . . ?
Fe1 N3 C18 C17 9.2(8) . . . . ?
C16 C17 C18 N3 -176.2(6) . . . . ?
C12 C17 C18 N3 5.9(9) . . . . ?
C18 N3 C19 C20 -135.2(6) . . . . ?
Fe1 N3 C19 C20 34.5(6) . . . . ?
C21 N4 C20 C19 173.3(5) . . . . ?
Fe1 N4 C20 C19 46.0(5) . . . . ?
N3 C19 C20 N4 -53.0(6) . . . . ?
C20 N4 C21 C22 63.4(7) . . . . ?
Fe1 N4 C21 C22 -174.4(4) . . . . ?
O4 S1 C23 F3 64.6(9) . . . . ?
O3 S1 C23 F3 -56.8(8) . . . . ?
O5 S1 C23 F3 -174.1(7) . . . . ?
O4 S1 C23 F1 -164.1(8) . . . . ?
O3 S1 C23 F1 74.5(8) . . . . ?
O5 S1 C23 F1 -42.8(8) . . . . ?
O4 S1 C23 F2 -51.6(8) . . . . ?
O3 S1 C23 F2 -173.1(6) . . . . ?
O5 S1 C23 F2 69.7(7) . . . . ?
